data_4029185
loop_
_publ_author_name
'Lin, Mei-Huey'
'Huang, Yen-Chih'
'Kuo, Chung-Kai'
'Tsai, Chang-Hsien'
'Li, Yi-Syuan'
'Hu, Ting-Chia'
'Chuang, Tsung-Hsun'

_publ_section_title
;
 \g-Halo-enones: A Method for their Synthesis from Arylacyl Halides and
 Their Application to the Preparation of Five-Membered Ring Heterocycles.
;
_journal_issue 6
_journal_name_full 'The Journal of organic chemistry'
_journal_page_first 2751
_journal_page_last 2757
_journal_paper_doi 10.1021/jo5001274
_journal_volume 79
_journal_year 2014
_chemical_formula_sum 'C12 H10 Br N O'
_chemical_formula_weight 264.12
_chemical_name_systematic
; 
 ? 
;
_space_group_IT_number 2
_symmetry_cell_setting triclinic
_symmetry_space_group_name_Hall '-P 1'
_symmetry_space_group_name_H-M 'P -1'
_atom_sites_solution_hydrogens geom
_atom_sites_solution_primary direct
_atom_sites_solution_secondary difmap
_audit_creation_method SHELXL-97
_cell_angle_alpha 95.574(12)
_cell_angle_beta 100.912(12)
_cell_angle_gamma 112.227(11)
_cell_formula_units_Z 2
_cell_length_a 8.3861(14)
_cell_length_b 8.3872(14)
_cell_length_c 9.0080(16)
_cell_measurement_reflns_used 2397
_cell_measurement_temperature 250(2)
_cell_measurement_theta_max 24.377
_cell_measurement_theta_min 2.344
_cell_volume 565.89(18)
_computing_cell_refinement 'SAINT V7.68A (Bruker AXS, 2009)'
_computing_data_collection 'APEX2 (Bruker AXS, 2010)'
_computing_data_reduction 'SAINT V7.68A (Bruker AXS, 2009)'
_computing_molecular_graphics 'SHELXTL (Sheldrick, 2008)'
_computing_publication_material 'SHELXTL (Sheldrick, 2008)'
_computing_structure_refinement 'SHELXL-97 (Sheldrick, 2008)'
_computing_structure_solution 'SHELXS-97 (Sheldrick, 2008)'
_diffrn_ambient_temperature 250(2)
_diffrn_measured_fraction_theta_full 0.994
_diffrn_measured_fraction_theta_max 0.994
_diffrn_measurement_device_type 'Bruker APEX-II CCD'
_diffrn_measurement_method /w
_diffrn_radiation_monochromator graphite
_diffrn_radiation_source 'fine-focus sealed tube'
_diffrn_radiation_type MoK\a
_diffrn_radiation_wavelength 0.71073
_diffrn_reflns_av_R_equivalents 0.0299
_diffrn_reflns_av_sigmaI/netI 0.0381
_diffrn_reflns_limit_h_max 11
_diffrn_reflns_limit_h_min -11
_diffrn_reflns_limit_k_max 11
_diffrn_reflns_limit_k_min -11
_diffrn_reflns_limit_l_max 11
_diffrn_reflns_limit_l_min -12
_diffrn_reflns_number 7697
_diffrn_reflns_theta_full 28.28
_diffrn_reflns_theta_max 28.28
_diffrn_reflns_theta_min 2.34
_exptl_absorpt_coefficient_mu 3.604
_exptl_absorpt_correction_T_max 0.4912
_exptl_absorpt_correction_T_min 0.4319
_exptl_absorpt_correction_type multi-scan
_exptl_absorpt_process_details 'SADABS V2008/1 (Bruker AXS, 2008)'
_exptl_crystal_colour colorless
_exptl_crystal_density_diffrn 1.550
_exptl_crystal_density_method 'not measured'
_exptl_crystal_description block
_exptl_crystal_F_000 264
_exptl_crystal_size_max 0.28
_exptl_crystal_size_mid 0.25
_exptl_crystal_size_min 0.23
_refine_diff_density_max 0.382
_refine_diff_density_min -0.505
_refine_diff_density_rms 0.060
_refine_ls_extinction_method none
_refine_ls_goodness_of_fit_ref 1.007
_refine_ls_hydrogen_treatment mixed
_refine_ls_matrix_type full
_refine_ls_number_parameters 137
_refine_ls_number_reflns 2793
_refine_ls_number_restraints 0
_refine_ls_restrained_S_all 1.007
_refine_ls_R_factor_all 0.0551
_refine_ls_R_factor_gt 0.0341
_refine_ls_shift/su_max 0.001
_refine_ls_shift/su_mean 0.000
_refine_ls_structure_factor_coef Fsqd
_refine_ls_weighting_details 'calc w=1/[\s^2^(Fo^2^)+(0.0382P)^2^+0.1997P] where P=(Fo^2^+2Fc^2^)/3'
_refine_ls_weighting_scheme calc
_refine_ls_wR_factor_gt 0.0769
_refine_ls_wR_factor_ref 0.0846
_reflns_number_gt 2095
_reflns_number_total 2793
_reflns_threshold_expression >2sigma(I)
_cod_data_source_file jo5001274_si_002.cif
_cod_data_source_block hyj1380201
_cod_depositor_comments
;
The following automatic conversions were performed:

'_symmetry_cell_setting' value 'Triclinic' changed to 'triclinic'
according to
/usr/data/users/saulius/crontab/automatic-downloads/current/ACS/lib/dictionaries/cif_core.dic
dictionary named 'cif_core.dic' version 2.4.2 from 2011-04-26.

Automatic conversion script
Id: cif_fix_values 2281 2013-09-26 08:29:07Z andrius 
;
_cod_original_cell_volume 565.89(17)
_cod_original_sg_symbol_H-M P-1
_cod_database_code 4029185

loop_
_symmetry_equiv_pos_as_xyz
'x, y, z'
'-x, -y, -z'

loop_
_atom_site_label
_atom_site_type_symbol
_atom_site_fract_x
_atom_site_fract_y
_atom_site_fract_z
_atom_site_U_iso_or_equiv
_atom_site_adp_type
_atom_site_occupancy
_atom_site_symmetry_multiplicity
_atom_site_calc_flag
_atom_site_refinement_flags
Br1 Br 0.58452(4) 0.75665(4) 0.83209(3) 0.05583(13) Uani 1 1 d .
O1 O 0.3245(3) 0.8696(2) 0.3890(2) 0.0548(5) Uani 1 1 d .
N1 N 0.0468(3) -0.1840(3) 0.8519(3) 0.0497(6) Uani 1 1 d .
C12 C 0.3079(5) 0.6798(4) 0.1689(3) 0.0590(8) Uani 1 1 d .
H1A H 0.3317 0.7827 0.1235 0.089 Uiso 1 1 calc R
H1B H 0.1960 0.5896 0.1119 0.089 Uiso 1 1 calc R
H1C H 0.4006 0.6395 0.1667 0.089 Uiso 1 1 calc R
C11 C 0.3006(3) 0.7228(3) 0.3325(3) 0.0408(6) Uani 1 1 d .
C10 C 0.2577(3) 0.5742(3) 0.4166(3) 0.0397(5) Uani 1 1 d .
H3 H 0.2009 0.4626 0.3562 0.048 Uiso 1 1 calc R
C8 C 0.2911(3) 0.5819(3) 0.5692(3) 0.0336(5) Uani 1 1 d .
C5 C 0.2371(3) 0.4168(3) 0.6317(3) 0.0332(5) Uani 1 1 d .
C4 C 0.2528(3) 0.2689(3) 0.5609(3) 0.0382(5) Uani 1 1 d .
H6 H 0.2983 0.2745 0.4741 0.046 Uiso 1 1 calc R
C3 C 0.2019(3) 0.1155(3) 0.6176(3) 0.0387(5) Uani 1 1 d .
H7 H 0.2129 0.0185 0.5691 0.046 Uiso 1 1 calc R
C2 C 0.1342(3) 0.1056(3) 0.7473(3) 0.0358(5) Uani 1 1 d .
C1 C 0.0837(3) -0.0549(3) 0.8068(3) 0.0396(6) Uani 1 1 d .
C6 C 0.1689(3) 0.4040(3) 0.7623(3) 0.0399(6) Uani 1 1 d .
H10 H 0.1582 0.5008 0.8115 0.048 Uiso 1 1 calc R
C7 C 0.1171(3) 0.2506(3) 0.8194(3) 0.0403(6) Uani 1 1 d .
H11 H 0.0710 0.2441 0.9058 0.048 Uiso 1 1 calc R
C9 C 0.3805(3) 0.7515(3) 0.6828(3) 0.0402(6) Uani 1 1 d .
H12A H 0.2959 0.7669 0.7365 0.048 Uiso 1 1 calc R
H12B H 0.4193 0.8479 0.6282 0.048 Uiso 1 1 calc R

loop_
_atom_site_aniso_label
_atom_site_aniso_U_11
_atom_site_aniso_U_22
_atom_site_aniso_U_33
_atom_site_aniso_U_23
_atom_site_aniso_U_13
_atom_site_aniso_U_12
Br1 0.05131(18) 0.0595(2) 0.04489(18) 0.00156(13) -0.00387(12) 0.01913(14)
O1 0.0775(14) 0.0417(11) 0.0456(11) 0.0113(9) 0.0142(10) 0.0244(10)
N1 0.0577(14) 0.0462(13) 0.0486(13) 0.0148(11) 0.0199(11) 0.0200(11)
C12 0.084(2) 0.0627(19) 0.0415(16) 0.0186(14) 0.0222(15) 0.0358(17)
C11 0.0416(13) 0.0438(14) 0.0367(14) 0.0103(11) 0.0074(11) 0.0172(11)
C10 0.0430(13) 0.0338(12) 0.0372(13) 0.0076(10) 0.0072(11) 0.0111(11)
C8 0.0328(11) 0.0358(12) 0.0339(12) 0.0065(10) 0.0095(10) 0.0149(10)
C5 0.0305(11) 0.0370(12) 0.0306(12) 0.0062(9) 0.0063(9) 0.0129(10)
C4 0.0441(13) 0.0428(14) 0.0326(12) 0.0086(10) 0.0163(11) 0.0193(11)
C3 0.0455(13) 0.0365(13) 0.0378(13) 0.0069(10) 0.0123(11) 0.0198(11)
C2 0.0337(12) 0.0396(13) 0.0344(12) 0.0101(10) 0.0087(10) 0.0143(10)
C1 0.0379(13) 0.0439(15) 0.0388(14) 0.0090(11) 0.0124(11) 0.0170(11)
C6 0.0477(14) 0.0419(14) 0.0363(13) 0.0060(11) 0.0153(11) 0.0227(12)
C7 0.0451(14) 0.0489(15) 0.0349(13) 0.0129(11) 0.0187(11) 0.0223(12)
C9 0.0458(14) 0.0392(13) 0.0372(13) 0.0069(10) 0.0090(11) 0.0196(11)

loop_
_atom_type_symbol
_atom_type_description
_atom_type_scat_dispersion_real
_atom_type_scat_dispersion_imag
_atom_type_scat_source
C C 0.0033 0.0016 'International Tables Vol C Tables 4.2.6.8 and 6.1.1.4'
H H 0.0000 0.0000 'International Tables Vol C Tables 4.2.6.8 and 6.1.1.4'
N N 0.0061 0.0033 'International Tables Vol C Tables 4.2.6.8 and 6.1.1.4'
O O 0.0106 0.0060 'International Tables Vol C Tables 4.2.6.8 and 6.1.1.4'
Br Br -0.2901 2.4595 'International Tables Vol C Tables 4.2.6.8 and 6.1.1.4'

loop_
_geom_angle_atom_site_label_1
_geom_angle_atom_site_label_2
_geom_angle_atom_site_label_3
_geom_angle
C11 C12 H1A 109.5
C11 C12 H1B 109.5
H1A C12 H1B 109.5
C11 C12 H1C 109.5
H1A C12 H1C 109.5
H1B C12 H1C 109.5
O1 C11 C10 123.1(2)
O1 C11 C12 121.1(2)
C10 C11 C12 115.8(2)
C8 C10 C11 127.7(2)
C8 C10 H3 116.2
C11 C10 H3 116.2
C10 C8 C5 119.6(2)
C10 C8 C9 122.9(2)
C5 C8 C9 117.4(2)
C6 C5 C4 117.9(2)
C6 C5 C8 121.2(2)
C4 C5 C8 120.8(2)
C3 C4 C5 121.1(2)
C3 C4 H6 119.5
C5 C4 H6 119.5
C4 C3 C2 120.0(2)
C4 C3 H7 120.0
C2 C3 H7 120.0
C3 C2 C7 119.9(2)
C3 C2 C1 119.5(2)
C7 C2 C1 120.6(2)
N1 C1 C2 178.0(3)
C7 C6 C5 121.3(2)
C7 C6 H10 119.4
C5 C6 H10 119.4
C6 C7 C2 119.7(2)
C6 C7 H11 120.1
C2 C7 H11 120.1
C8 C9 Br1 111.56(16)
C8 C9 H12A 109.3
Br1 C9 H12A 109.3
C8 C9 H12B 109.3
Br1 C9 H12B 109.3
H12A C9 H12B 108.0

loop_
_geom_bond_atom_site_label_1
_geom_bond_atom_site_label_2
_geom_bond_distance
Br1 C9 1.949(2)
O1 C11 1.212(3)
N1 C1 1.146(3)
C12 C11 1.501(4)
C12 H1A 0.9600
C12 H1B 0.9600
C12 H1C 0.9600
C11 C10 1.484(4)
C10 C8 1.340(3)
C10 H3 0.9300
C8 C5 1.487(3)
C8 C9 1.501(3)
C5 C6 1.398(3)
C5 C4 1.402(3)
C4 C3 1.376(3)
C4 H6 0.9300
C3 C2 1.389(3)
C3 H7 0.9300
C2 C7 1.391(3)
C2 C1 1.440(4)
C6 C7 1.377(3)
C6 H10 0.9300
C7 H11 0.9300
C9 H12A 0.9700
C9 H12B 0.9700
